data_2224595
loop_
_publ_author_name
'Zhong, Jiangchun'
'Zheng, Bing'
'Hou, Shicong'

_publ_section_title (1<i>R</i>,3<i>S</i>)-3-Hydroxymethyl-<i>N</i>-isopropyl-2,2-dimethylcyclopropanecarboxamide
_journal_issue 1
_journal_name_full 'Acta Crystallographica Section E'
_journal_page_first o118
_journal_paper_doi 10.1107/S1600536809051538
_journal_volume 66
_journal_year 2010
_chemical_formula_iupac 'C10 H19 N O2'
_chemical_formula_moiety 'C10 H19 N O2'
_chemical_formula_sum 'C10 H19 N O2'
_chemical_formula_weight 185.26
_chemical_name_systematic
;
(1<i>R</i>,3<i>S</i>)-3-Hydroxymethyl-<i>N</i>-isopropyl-2,2-
dimethylcyclopropanecarboxamide
;
_space_group_IT_number 19
_symmetry_cell_setting orthorhombic
_symmetry_space_group_name_Hall 'P 2ac 2ab'
_symmetry_space_group_name_H-M 'P 21 21 21'
_atom_sites_solution_hydrogens geom
_atom_sites_solution_primary direct
_atom_sites_solution_secondary difmap
_audit_creation_method SHELXL-97
_cell_angle_alpha 90.00
_cell_angle_beta 90.00
_cell_angle_gamma 90.00
_cell_formula_units_Z 8
_cell_length_a 9.4628(19)
_cell_length_b 12.298(3)
_cell_length_c 18.710(4)
_cell_measurement_reflns_used 426
_cell_measurement_temperature 173(2)
_cell_measurement_theta_max 68.25
_cell_measurement_theta_min 2.17
_cell_volume 2177.3(8)
_computing_cell_refinement 'RAPID-AUTO (Rigaku, 2001)'
_computing_data_collection 'RAPID-AUTO (Rigaku, 2001)'
_computing_data_reduction 'RAPID-AUTO (Rigaku, 2001)'
_computing_molecular_graphics 'XP in SHELXTL (Sheldrick, 2008)'
_computing_publication_material 'SHELXL97 (Sheldrick, 2008)'
_computing_structure_refinement 'SHELXL97 (Sheldrick, 2008)'
_computing_structure_solution 'SHELXS97 (Sheldrick, 2008)'
_diffrn_ambient_temperature 173(2)
_diffrn_measured_fraction_theta_full 0.996
_diffrn_measured_fraction_theta_max 0.996
_diffrn_measurement_device_type 'Rigaku R-AXIS Rapid IP area-detector'
_diffrn_measurement_method '\w scans at fixed \c = 45\%'
_diffrn_radiation_monochromator graphite
_diffrn_radiation_source 'rotating anode'
_diffrn_radiation_type CuK\a
_diffrn_radiation_wavelength 1.54186
_diffrn_reflns_av_R_equivalents 0.0462
_diffrn_reflns_av_sigmaI/netI 0.0818
_diffrn_reflns_limit_h_max 1
_diffrn_reflns_limit_h_min -11
_diffrn_reflns_limit_k_max 14
_diffrn_reflns_limit_k_min -14
_diffrn_reflns_limit_l_max 22
_diffrn_reflns_limit_l_min -22
_diffrn_reflns_number 15043
_diffrn_reflns_theta_full 68.18
_diffrn_reflns_theta_max 68.18
_diffrn_reflns_theta_min 4.30
_exptl_absorpt_coefficient_mu 0.622
_exptl_absorpt_correction_T_max 0.7935
_exptl_absorpt_correction_T_min 0.7340
_exptl_absorpt_correction_type multi-scan
_exptl_absorpt_process_details '(ABSCOR; Higashi, 1995)'
_exptl_crystal_colour colourless
_exptl_crystal_density_diffrn 1.130
_exptl_crystal_density_method 'not measured'
_exptl_crystal_description block
_exptl_crystal_F_000 816
_exptl_crystal_size_max 0.53
_exptl_crystal_size_mid 0.43
_exptl_crystal_size_min 0.39
_refine_diff_density_max 0.258
_refine_diff_density_min -0.194
_refine_ls_extinction_coef 0.0058(5)
_refine_ls_extinction_expression Fc^*^=kFc[1+0.001xFc^2^\l^3^/sin(2\q)]^-1/4^
_refine_ls_extinction_method SHELXL
_refine_ls_goodness_of_fit_ref 1.056
_refine_ls_hydrogen_treatment constr
_refine_ls_matrix_type full
_refine_ls_number_parameters 240
_refine_ls_number_reflns 2271
_refine_ls_restrained_S_all 1.056
_refine_ls_R_factor_all 0.0461
_refine_ls_R_factor_gt 0.0420
_refine_ls_shift/su_max 0.000
_refine_ls_shift/su_mean 0.000
_refine_ls_structure_factor_coef Fsqd
_refine_ls_weighting_details 'calc w=1/[\s^2^(Fo^2^)+(0.0502P)^2^+1.0161P] where P=(Fo^2^+2Fc^2^)/3'
_refine_ls_weighting_scheme calc
_refine_ls_wR_factor_gt 0.1061
_refine_ls_wR_factor_ref 0.1101
_reflns_number_gt 2129
_reflns_number_total 2271
_reflns_threshold_expression >2sigma(I)
_cod_data_source_file cv2626.cif
_cod_data_source_block I
_cod_original_cell_volume 2177.4(8)
_cod_database_code 2224595
_cod_database_fobs_code 2224595

loop_
_symmetry_equiv_pos_as_xyz
'x, y, z'
'-x+1/2, -y, z+1/2'
'-x, y+1/2, -z+1/2'
'x+1/2, -y+1/2, -z'

loop_
_atom_site_type_symbol
_atom_site_label
_atom_site_fract_x
_atom_site_fract_y
_atom_site_fract_z
_atom_site_U_iso_or_equiv
_atom_site_adp_type
_atom_site_calc_flag
_atom_site_refinement_flags
_atom_site_occupancy
_atom_site_disorder_assembly
_atom_site_disorder_group
O O1 0.6210(2) 1.20449(16) 0.05202(10) 0.0338(5) Uani d . 1 . .
H H1A 0.6936 1.2425 0.0454 0.041 Uiso d R 1 . .
O O2 0.5838(2) 0.94520(18) 0.20498(10) 0.0365(5) Uani d . 1 . .
O O3 1.1281(2) 0.81763(16) 0.47435(11) 0.0408(5) Uani d . 1 . .
H H3 1.0658 0.8016 0.5045 0.049 Uiso d R 1 . .
O O4 1.0762(2) 0.8858(2) 0.28306(11) 0.0440(6) Uani d . 1 . .
N N1 0.7727(2) 0.87180(18) 0.26112(11) 0.0273(5) Uani d . 1 . .
H H1 0.8639 0.8795 0.2689 0.033 Uiso d R 1 . .
N N2 1.2844(2) 0.88054(19) 0.22414(11) 0.0286(5) Uani d . 1 . .
H H2 1.3750 0.8966 0.2234 0.034 Uiso d R 1 . .
C C1 0.8241(3) 1.0016(2) 0.08897(14) 0.0287(6) Uani d . 1 . .
C C2 0.7827(3) 1.1031(2) 0.12682(14) 0.0281(6) Uani d . 1 . .
H H2A 0.8595 1.1589 0.1275 0.034 Uiso calc R 1 . .
C C3 0.8184(3) 1.0024(2) 0.17075(13) 0.0280(6) Uani d . 1 . .
H H3A 0.9138 1.0058 0.1936 0.034 Uiso calc R 1 . .
C C4 0.7151(4) 0.9388(2) 0.04695(15) 0.0370(7) Uani d . 1 . .
H H4A 0.6261 0.9369 0.0737 0.055 Uiso calc R 1 . .
H H4B 0.7487 0.8644 0.0391 0.055 Uiso calc R 1 . .
H H4C 0.6996 0.9744 0.0007 0.055 Uiso calc R 1 . .
C C5 0.9697(3) 0.9970(3) 0.05666(17) 0.0428(8) Uani d . 1 . .
H H5A 0.9664 1.0248 0.0076 0.064 Uiso calc R 1 . .
H H5B 1.0030 0.9215 0.0562 0.064 Uiso calc R 1 . .
H H5C 1.0345 1.0416 0.0851 0.064 Uiso calc R 1 . .
C C6 0.6372(3) 1.1523(2) 0.12027(14) 0.0320(6) Uani d . 1 . .
H H6A 0.5649 1.0947 0.1256 0.038 Uiso calc R 1 . .
H H6B 0.6228 1.2062 0.1589 0.038 Uiso calc R 1 . .
C C7 0.7133(3) 0.9388(2) 0.21314(13) 0.0264(6) Uani d . 1 . .
C C8 0.6914(3) 0.8114(2) 0.31424(14) 0.0297(6) Uani d . 1 . .
H H8A 0.5976 0.7929 0.2929 0.036 Uiso calc R 1 . .
C C9 0.7659(4) 0.7061(3) 0.33356(18) 0.0479(8) Uani d . 1 . .
H H9A 0.7639 0.6567 0.2925 0.072 Uiso calc R 1 . .
H H9B 0.7176 0.6720 0.3741 0.072 Uiso calc R 1 . .
H H9C 0.8641 0.7216 0.3466 0.072 Uiso calc R 1 . .
C C10 0.6663(3) 0.8800(3) 0.38007(15) 0.0389(7) Uani d . 1 . .
H H10A 0.6260 0.9502 0.3660 0.058 Uiso calc R 1 . .
H H10B 0.7561 0.8920 0.4049 0.058 Uiso calc R 1 . .
H H10C 0.6004 0.8423 0.4120 0.058 Uiso calc R 1 . .
C C11 1.2353(3) 1.0709(2) 0.37272(15) 0.0321(6) Uani d . 1 . .
C C12 1.2361(3) 0.9684(2) 0.41652(14) 0.0282(6) Uani d . 1 . .
H H12A 1.3165 0.9641 0.4511 0.034 Uiso calc R 1 . .
C C13 1.2821(3) 0.9638(2) 0.33829(13) 0.0279(6) Uani d . 1 . .
H H13A 1.3869 0.9586 0.3326 0.033 Uiso calc R 1 . .
C C14 1.0943(4) 1.1208(3) 0.35373(18) 0.0494(9) Uani d . 1 . .
H H14A 1.0811 1.1881 0.3809 0.074 Uiso calc R 1 . .
H H14B 1.0184 1.0696 0.3655 0.074 Uiso calc R 1 . .
H H14C 1.0918 1.1370 0.3025 0.074 Uiso calc R 1 . .
C C15 1.3528(4) 1.1522(3) 0.38644(18) 0.0465(8) Uani d . 1 . .
H H15A 1.3133 1.2176 0.4086 0.070 Uiso calc R 1 . .
H H15B 1.3979 1.1716 0.3411 0.070 Uiso calc R 1 . .
H H15C 1.4231 1.1198 0.4185 0.070 Uiso calc R 1 . .
C C16 1.1006(3) 0.9219(2) 0.44476(15) 0.0307(6) Uani d . 1 . .
H H16A 1.0611 0.9705 0.4819 0.037 Uiso calc R 1 . .
H H16B 1.0307 0.9156 0.4056 0.037 Uiso calc R 1 . .
C C17 1.2042(3) 0.9076(2) 0.28063(14) 0.0289(6) Uani d . 1 . .
C C18 1.2337(3) 0.8174(2) 0.16345(14) 0.0315(6) Uani d . 1 . .
H H18A 1.1303 0.8316 0.1576 0.038 Uiso calc R 1 . .
C C19 1.3086(3) 0.8541(3) 0.09619(15) 0.0442(8) Uani d . 1 . .
H H19A 1.2926 0.9321 0.0891 0.066 Uiso calc R 1 . .
H H19B 1.2714 0.8138 0.0551 0.066 Uiso calc R 1 . .
H H19C 1.4101 0.8403 0.1008 0.066 Uiso calc R 1 . .
C C20 1.2542(4) 0.6969(2) 0.17724(17) 0.0427(8) Uani d . 1 . .
H H20A 1.2034 0.6761 0.2208 0.064 Uiso calc R 1 . .
H H20B 1.3551 0.6814 0.1832 0.064 Uiso calc R 1 . .
H H20C 1.2174 0.6552 0.1366 0.064 Uiso calc R 1 . .

loop_
_atom_site_aniso_label
_atom_site_aniso_U_11
_atom_site_aniso_U_22
_atom_site_aniso_U_33
_atom_site_aniso_U_12
_atom_site_aniso_U_13
_atom_site_aniso_U_23
O1 0.0275(10) 0.0340(10) 0.0398(10) -0.0030(9) -0.0071(9) 0.0073(9)
O2 0.0173(10) 0.0533(13) 0.0389(10) -0.0032(9) 0.0001(8) 0.0135(10)
O3 0.0351(12) 0.0369(11) 0.0504(12) 0.0051(10) 0.0140(10) 0.0123(10)
O4 0.0170(9) 0.0769(16) 0.0381(11) -0.0034(11) -0.0003(8) -0.0046(11)
N1 0.0200(11) 0.0331(12) 0.0289(11) -0.0030(10) -0.0005(9) 0.0055(10)
N2 0.0175(10) 0.0384(12) 0.0299(11) -0.0025(10) 0.0008(9) -0.0020(10)
C1 0.0235(14) 0.0336(14) 0.0290(13) 0.0024(12) 0.0038(11) 0.0071(12)
C2 0.0211(13) 0.0326(14) 0.0306(13) -0.0036(12) -0.0021(11) 0.0038(12)
C3 0.0183(13) 0.0355(15) 0.0303(13) -0.0028(11) 0.0002(10) 0.0056(12)
C4 0.0430(17) 0.0373(15) 0.0306(13) -0.0019(14) 0.0012(13) 0.0005(12)
C5 0.0321(17) 0.0566(19) 0.0397(16) 0.0110(15) 0.0106(13) 0.0122(16)
C6 0.0296(14) 0.0322(14) 0.0342(14) 0.0035(12) 0.0012(12) 0.0016(12)
C7 0.0222(13) 0.0326(13) 0.0245(12) -0.0019(11) -0.0005(11) -0.0001(11)
C8 0.0271(15) 0.0330(15) 0.0291(13) -0.0041(12) 0.0012(11) 0.0057(11)
C9 0.059(2) 0.0370(16) 0.0481(18) 0.0053(17) 0.0123(17) 0.0107(14)
C10 0.0395(17) 0.0424(16) 0.0348(15) 0.0007(15) 0.0027(13) 0.0011(13)
C11 0.0330(15) 0.0273(13) 0.0359(14) 0.0038(12) 0.0047(13) 0.0027(11)
C12 0.0248(14) 0.0315(14) 0.0284(12) 0.0008(12) -0.0006(11) 0.0024(11)
C13 0.0196(13) 0.0321(14) 0.0319(13) 0.0012(12) 0.0022(11) -0.0002(11)
C14 0.048(2) 0.0483(18) 0.0523(19) 0.0195(18) 0.0151(16) 0.0168(16)
C15 0.056(2) 0.0368(16) 0.0469(18) -0.0090(16) 0.0116(17) -0.0012(14)
C16 0.0282(15) 0.0316(14) 0.0322(13) 0.0024(12) 0.0026(12) 0.0042(12)
C17 0.0180(13) 0.0384(15) 0.0304(13) 0.0011(11) -0.0017(11) 0.0059(12)
C18 0.0208(13) 0.0446(16) 0.0291(13) -0.0036(13) -0.0025(11) 0.0002(12)
C19 0.0355(17) 0.067(2) 0.0299(14) -0.0078(16) 0.0013(13) 0.0012(15)
C20 0.0419(19) 0.0409(16) 0.0454(17) -0.0066(15) -0.0034(15) -0.0043(14)

loop_
_atom_type_symbol
_atom_type_description
_atom_type_scat_dispersion_real
_atom_type_scat_dispersion_imag
_atom_type_scat_source
C C 0.0181 0.0000 'International Tables Vol C Tables 4.2.6.8 and 6.1.1.4'
H H 0.0000 0.0000 'International Tables Vol C Tables 4.2.6.8 and 6.1.1.4'
N N 0.0311 0.0000 'International Tables Vol C Tables 4.2.6.8 and 6.1.1.4'
O O 0.0492 0.0000 'International Tables Vol C Tables 4.2.6.8 and 6.1.1.4'

loop_
_geom_angle_atom_site_label_1
_geom_angle_atom_site_label_2
_geom_angle_atom_site_label_3
_geom_angle_site_symmetry_1
_geom_angle_site_symmetry_3
_geom_angle
_geom_angle_publ_flag
C6 O1 H1A . . 106.9 ?
C16 O3 H3 . . 110.2 ?
C7 N1 C8 . . 123.2(2) ?
C7 N1 H1 . . 117.1 ?
C8 N1 H1 . . 117.3 ?
C17 N2 C18 . . 124.0(2) ?
C17 N2 H2 . . 120.5 ?
C18 N2 H2 . . 115.3 ?
C2 C1 C5 . . 117.7(3) ?
C2 C1 C4 . . 119.8(2) ?
C5 C1 C4 . . 113.4(3) ?
C2 C1 C3 . . 60.66(17) ?
C5 C1 C3 . . 115.7(2) ?
C4 C1 C3 . . 120.0(2) ?
C1 C2 C6 . . 122.6(2) ?
C1 C2 C3 . . 61.09(17) ?
C6 C2 C3 . . 124.9(2) ?
C1 C2 H2A . . 112.9 ?
C6 C2 H2A . . 112.9 ?
C3 C2 H2A . . 112.9 ?
C7 C3 C2 . . 124.3(2) ?
C7 C3 C1 . . 123.5(2) ?
C2 C3 C1 . . 58.25(17) ?
C7 C3 H3A . . 113.3 ?
C2 C3 H3A . . 113.3 ?
C1 C3 H3A . . 113.3 ?
C1 C4 H4A . . 109.5 ?
C1 C4 H4B . . 109.5 ?
H4A C4 H4B . . 109.5 ?
C1 C4 H4C . . 109.5 ?
H4A C4 H4C . . 109.5 ?
H4B C4 H4C . . 109.5 ?
C1 C5 H5A . . 109.5 ?
C1 C5 H5B . . 109.5 ?
H5A C5 H5B . . 109.5 ?
C1 C5 H5C . . 109.5 ?
H5A C5 H5C . . 109.5 ?
H5B C5 H5C . . 109.5 ?
O1 C6 C2 . . 110.4(2) ?
O1 C6 H6A . . 109.6 ?
C2 C6 H6A . . 109.6 ?
O1 C6 H6B . . 109.6 ?
C2 C6 H6B . . 109.6 ?
H6A C6 H6B . . 108.1 ?
O2 C7 N1 . . 122.4(2) ?
O2 C7 C3 . . 124.1(2) ?
N1 C7 C3 . . 113.4(2) ?
N1 C8 C10 . . 110.7(2) ?
N1 C8 C9 . . 110.6(2) ?
C10 C8 C9 . . 110.8(2) ?
N1 C8 H8A . . 108.2 ?
C10 C8 H8A . . 108.2 ?
C9 C8 H8A . . 108.2 ?
C8 C9 H9A . . 109.5 ?
C8 C9 H9B . . 109.5 ?
H9A C9 H9B . . 109.5 ?
C8 C9 H9C . . 109.5 ?
H9A C9 H9C . . 109.5 ?
H9B C9 H9C . . 109.5 ?
C8 C10 H10A . . 109.5 ?
C8 C10 H10B . . 109.5 ?
H10A C10 H10B . . 109.5 ?
C8 C10 H10C . . 109.5 ?
H10A C10 H10C . . 109.5 ?
H10B C10 H10C . . 109.5 ?
C12 C11 C14 . . 118.2(2) ?
C12 C11 C15 . . 117.1(3) ?
C14 C11 C15 . . 114.8(3) ?
C12 C11 C13 . . 60.44(17) ?
C14 C11 C13 . . 120.3(3) ?
C15 C11 C13 . . 115.2(2) ?
C16 C12 C11 . . 120.5(2) ?
C16 C12 C13 . . 124.5(2) ?
C11 C12 C13 . . 60.68(17) ?
C16 C12 H12A . . 113.7 ?
C11 C12 H12A . . 113.7 ?
C13 C12 H12A . . 113.7 ?
C17 C13 C12 . . 125.1(2) ?
C17 C13 C11 . . 124.4(2) ?
C12 C13 C11 . . 58.88(17) ?
C17 C13 H13A . . 112.8 ?
C12 C13 H13A . . 112.8 ?
C11 C13 H13A . . 112.8 ?
C11 C14 H14A . . 109.5 ?
C11 C14 H14B . . 109.5 ?
H14A C14 H14B . . 109.5 ?
C11 C14 H14C . . 109.5 ?
H14A C14 H14C . . 109.5 ?
H14B C14 H14C . . 109.5 ?
C11 C15 H15A . . 109.5 ?
C11 C15 H15B . . 109.5 ?
H15A C15 H15B . . 109.5 ?
C11 C15 H15C . . 109.5 ?
H15A C15 H15C . . 109.5 ?
H15B C15 H15C . . 109.5 ?
O3 C16 C12 . . 109.0(2) ?
O3 C16 H16A . . 109.9 ?
C12 C16 H16A . . 109.9 ?
O3 C16 H16B . . 109.9 ?
C12 C16 H16B . . 109.9 ?
H16A C16 H16B . . 108.3 ?
O4 C17 N2 . . 121.8(3) ?
O4 C17 C13 . . 124.1(3) ?
N2 C17 C13 . . 114.1(2) ?
N2 C18 C19 . . 109.6(2) ?
N2 C18 C20 . . 110.3(2) ?
C19 C18 C20 . . 111.9(3) ?
N2 C18 H18A . . 108.3 ?
C19 C18 H18A . . 108.3 ?
C20 C18 H18A . . 108.3 ?
C18 C19 H19A . . 109.5 ?
C18 C19 H19B . . 109.5 ?
H19A C19 H19B . . 109.5 ?
C18 C19 H19C . . 109.5 ?
H19A C19 H19C . . 109.5 ?
H19B C19 H19C . . 109.5 ?
C18 C20 H20A . . 109.5 ?
C18 C20 H20B . . 109.5 ?
H20A C20 H20B . . 109.5 ?
C18 C20 H20C . . 109.5 ?
H20A C20 H20C . . 109.5 ?
H20B C20 H20C . . 109.5 ?

loop_
_geom_bond_atom_site_label_1
_geom_bond_atom_site_label_2
_geom_bond_site_symmetry_2
_geom_bond_distance
_geom_bond_publ_flag
O1 C6 . 1.437(3) ?
O1 H1A . 0.8400 ?
O2 C7 . 1.237(3) ?
O3 C16 . 1.421(3) ?
O3 H3 . 0.8400 ?
O4 C17 . 1.242(3) ?
N1 C7 . 1.342(3) ?
N1 C8 . 1.460(3) ?
N1 H1 . 0.8800 ?
N2 C17 . 1.343(3) ?
N2 C18 . 1.457(3) ?
N2 H2 . 0.8800 ?
C1 C2 . 1.488(4) ?
C1 C5 . 1.506(4) ?
C1 C4 . 1.510(4) ?
C1 C3 . 1.531(4) ?
C2 C6 . 1.509(4) ?
C2 C3 . 1.525(4) ?
C2 H2A . 1.0000 ?
C3 C7 . 1.493(4) ?
C3 H3A . 1.0000 ?
C4 H4A . 0.9800 ?
C4 H4B . 0.9800 ?
C4 H4C . 0.9800 ?
C5 H5A . 0.9800 ?
C5 H5B . 0.9800 ?
C5 H5C . 0.9800 ?
C6 H6A . 0.9900 ?
C6 H6B . 0.9900 ?
C8 C10 . 1.512(4) ?
C8 C9 . 1.518(4) ?
C8 H8A . 1.0000 ?
C9 H9A . 0.9800 ?
C9 H9B . 0.9800 ?
C9 H9C . 0.9800 ?
C10 H10A . 0.9800 ?
C10 H10B . 0.9800 ?
C10 H10C . 0.9800 ?
C11 C12 . 1.504(4) ?
C11 C14 . 1.511(4) ?
C11 C15 . 1.517(4) ?
C11 C13 . 1.531(4) ?
C12 C16 . 1.500(4) ?
C12 C13 . 1.528(4) ?
C12 H12A . 1.0000 ?
C13 C17 . 1.478(4) ?
C13 H13A . 1.0000 ?
C14 H14A . 0.9800 ?
C14 H14B . 0.9800 ?
C14 H14C . 0.9800 ?
C15 H15A . 0.9800 ?
C15 H15B . 0.9800 ?
C15 H15C . 0.9800 ?
C16 H16A . 0.9900 ?
C16 H16B . 0.9900 ?
C18 C19 . 1.513(4) ?
C18 C20 . 1.516(4) ?
C18 H18A . 1.0000 ?
C19 H19A . 0.9800 ?
C19 H19B . 0.9800 ?
C19 H19C . 0.9800 ?
C20 H20A . 0.9800 ?
C20 H20B . 0.9800 ?
C20 H20C . 0.9800 ?

loop_
_geom_hbond_atom_site_label_D
_geom_hbond_atom_site_label_H
_geom_hbond_atom_site_label_A
_geom_hbond_site_symmetry_A
_geom_hbond_distance_DH
_geom_hbond_distance_HA
_geom_hbond_distance_DA
_geom_hbond_angle_DHA
O1 H1A O3 3_755 0.84 1.96 2.796(3) 174.1
O3 H3 O1 2_675 0.84 1.98 2.782(3) 159.6
N1 H1 O4 . 0.88 2.03 2.906(3) 175.5
N2 H2 O2 1_655 0.88 2.09 2.964(3) 170.7

loop_
_geom_torsion_atom_site_label_1
_geom_torsion_atom_site_label_2
_geom_torsion_atom_site_label_3
_geom_torsion_atom_site_label_4
_geom_torsion_site_symmetry_1
_geom_torsion_site_symmetry_2
_geom_torsion_site_symmetry_3
_geom_torsion_site_symmetry_4
_geom_torsion
_geom_torsion_publ_flag
C5 C1 C2 C6 . . . . 139.5(3) ?
C4 C1 C2 C6 . . . . -5.2(4) ?
C3 C1 C2 C6 . . . . -115.0(3) ?
C5 C1 C2 C3 . . . . -105.5(3) ?
C4 C1 C2 C3 . . . . 109.8(3) ?
C1 C2 C3 C7 . . . . -111.2(3) ?
C6 C2 C3 C7 . . . . 0.1(4) ?
C6 C2 C3 C1 . . . . 111.4(3) ?
C2 C1 C3 C7 . . . . 112.7(3) ?
C5 C1 C3 C7 . . . . -138.6(3) ?
C4 C1 C3 C7 . . . . 3.2(4) ?
C5 C1 C3 C2 . . . . 108.7(3) ?
C4 C1 C3 C2 . . . . -109.5(3) ?
C1 C2 C6 O1 . . . . -74.7(3) ?
C3 C2 C6 O1 . . . . -150.0(2) ?
C8 N1 C7 O2 . . . . -8.4(4) ?
C8 N1 C7 C3 . . . . 172.5(2) ?
C2 C3 C7 O2 . . . . 16.9(4) ?
C1 C3 C7 O2 . . . . -54.9(4) ?
C2 C3 C7 N1 . . . . -164.0(2) ?
C1 C3 C7 N1 . . . . 124.3(3) ?
C7 N1 C8 C10 . . . . -85.8(3) ?
C7 N1 C8 C9 . . . . 151.0(3) ?
C14 C11 C12 C16 . . . . -4.3(4) ?
C15 C11 C12 C16 . . . . 139.9(3) ?
C13 C11 C12 C16 . . . . -115.0(3) ?
C14 C11 C12 C13 . . . . 110.8(3) ?
C15 C11 C12 C13 . . . . -105.0(3) ?
C16 C12 C13 C17 . . . . -3.9(4) ?
C11 C12 C13 C17 . . . . -112.5(3) ?
C16 C12 C13 C11 . . . . 108.6(3) ?
C12 C11 C13 C17 . . . . 113.6(3) ?
C14 C11 C13 C17 . . . . 6.2(4) ?
C15 C11 C13 C17 . . . . -138.2(3) ?
C14 C11 C13 C12 . . . . -107.3(3) ?
C15 C11 C13 C12 . . . . 108.2(3) ?
C11 C12 C16 O3 . . . . 171.1(2) ?
C13 C12 C16 O3 . . . . 97.7(3) ?
C18 N2 C17 O4 . . . . -4.6(4) ?
C18 N2 C17 C13 . . . . 175.1(2) ?
C12 C13 C17 O4 . . . . 22.4(4) ?
C11 C13 C17 O4 . . . . -51.1(4) ?
C12 C13 C17 N2 . . . . -157.3(2) ?
C11 C13 C17 N2 . . . . 129.2(3) ?
C17 N2 C18 C19 . . . . 147.4(3) ?
C17 N2 C18 C20 . . . . -89.0(3) ?
